data_4060314
loop_
_publ_author_name
'Eva Hevia'
'Dolores Morales'
'Julio Perez'
'Victor Riera'
'Markus Seitz'
'Daniel Miguel'

_publ_section_title
;
Activation of ancillary ligands in the reactions of DMAD
 with phosphido and alkylideneamido rhenium complexes
;
_journal_name_full Organometallics
_journal_paper_doi 10.1021/om049021i
_journal_year 2005
_chemical_formula_sum 'C40 H36 Au2 Cl14 F6 N Tl'
_chemical_formula_weight 1739.30
_space_group_IT_number 14
_symmetry_cell_setting monoclinic
_symmetry_space_group_name_Hall '-P 2yn'
_symmetry_space_group_name_H-M 'P 1 21/n 1'
_cell_angle_alpha 90.00
_cell_angle_beta 107.365(1)
_cell_angle_gamma 90.00
_cell_formula_units_Z 4
_cell_length_a 12.0920(1)
_cell_length_b 28.5736(3)
_cell_length_c 15.4221(2)
_cell_measurement_temperature 173(2)
_cell_volume 5085.66(9)
_diffrn_ambient_temperature 173(2)
_exptl_crystal_density_diffrn 2.272
_cod_depositor_comments
;
The following automatic conversions were performed:
'_symmetry_cell_setting' value 'Monoclinic' changed to 'monoclinic'
according to '/home/saulius/struct/CIF-dictionaries/cif_core.dic'
dictionary named 'cif_core.dic' version 2.4.1 from 2010-06-29.

Automatic conversion script
Id: cif_fix_enum 1527 2010-12-29 10:47:43Z saulius 
;
_cod_original_sg_symbol_H-M 'P 21/n'
_cod_database_code 4060314

loop_
_symmetry_equiv_pos_as_xyz
'x, y, z'
'-x+1/2, y+1/2, -z+1/2'
'-x, -y, -z'
'x-1/2, -y-1/2, z-1/2'

loop_
_atom_site_label
_atom_site_type_symbol
_atom_site_fract_x
_atom_site_fract_y
_atom_site_fract_z
_atom_site_U_iso_or_equiv
_atom_site_adp_type
_atom_site_occupancy
_atom_site_symmetry_multiplicity
_atom_site_calc_flag
_atom_site_refinement_flags
_atom_site_disorder_assembly
_atom_site_disorder_group
Tl Tl 0.24588(2) 0.010313(9) 0.480333(16) 0.02870(7) Uani 1 1 d . . .
Au1 Au 0.0000 0.0000 0.5000 0.02787(8) Uani 1 2 d S . .
Au2 Au 0.5000 0.0000 0.5000 0.02678(8) Uani 1 2 d S . .
Au3 Au 0.27818(2) 0.064080(8) 0.320155(16) 0.02743(7) Uani 1 1 d . . .
C1 C 0.0467(5) 0.05453(19) 0.5895(4) 0.0271(13) Uani 1 1 d DU . .
C2 C 0.1388(5) 0.0540(2) 0.6693(4) 0.0314(14) Uani 1 1 d DU . .
C3 C 0.1709(5) 0.0913(2) 0.7288(4) 0.0329(14) Uani 1 1 d DU . .
C4 C 0.1068(5) 0.1326(2) 0.7090(4) 0.0339(14) Uani 1 1 d DU . .
C5 C 0.0142(5) 0.1357(2) 0.6309(4) 0.0313(14) Uani 1 1 d DU . .
C6 C -0.0109(5) 0.0975(2) 0.5736(4) 0.0303(13) Uani 1 1 d DU . .
Cl1 Cl 0.21780(16) 0.00185(6) 0.69792(12) 0.0427(4) Uani 1 1 d D . .
Cl2 Cl 0.28753(17) 0.08784(8) 0.82576(12) 0.0504(5) Uani 1 1 d D . .
Cl3 Cl 0.14230(19) 0.17971(7) 0.78129(13) 0.0537(5) Uani 1 1 d D . .
Cl4 Cl -0.06590(17) 0.18630(6) 0.60682(13) 0.0463(4) Uani 1 1 d D . .
Cl5 Cl -0.12814(16) 0.10218(6) 0.47495(13) 0.0456(4) Uani 1 1 d D . .
C11 C 0.5312(5) 0.0694(2) 0.5293(4) 0.0283(13) Uani 1 1 d DU . .
C12 C 0.5742(4) 0.1001(2) 0.4759(4) 0.0300(13) Uani 1 1 d DU . .
C13 C 0.5991(5) 0.1468(2) 0.4965(5) 0.0399(16) Uani 1 1 d DU . .
C14 C 0.5832(6) 0.1649(2) 0.5754(5) 0.0441(17) Uani 1 1 d DU . .
C15 C 0.5393(6) 0.1364(2) 0.6305(5) 0.0412(16) Uani 1 1 d DU . .
C16 C 0.5127(5) 0.0902(2) 0.6056(4) 0.0333(14) Uani 1 1 d DU . .
Cl6 Cl 0.59055(17) 0.07820(7) 0.37557(13) 0.0472(4) Uani 1 1 d D . .
Cl7 Cl 0.64363(17) 0.18337(7) 0.42496(16) 0.0563(5) Uani 1 1 d D . .
Cl8 Cl 0.6171(2) 0.22180(8) 0.6050(2) 0.0816(8) Uani 1 1 d D . .
Cl9 Cl 0.5190(2) 0.15882(8) 0.72876(17) 0.0693(7) Uani 1 1 d D . .
Cl10 Cl 0.44862(18) 0.05695(7) 0.67092(13) 0.0503(5) Uani 1 1 d D . .
C21 C 0.2764(5) 0.0046(2) 0.2464(4) 0.0327(14) Uani 1 1 d DU . .
C22 C 0.2201(5) -0.0374(2) 0.2504(4) 0.0356(15) Uani 1 1 d DU . .
C23 C 0.2225(6) -0.0769(2) 0.1987(4) 0.0377(15) Uani 1 1 d DU . .
C24 C 0.2850(7) -0.0748(2) 0.1374(5) 0.0424(17) Uani 1 1 d DU . .
C25 C 0.3447(6) -0.0341(2) 0.1295(4) 0.0381(15) Uani 1 1 d DU . .
C26 C 0.3382(6) 0.0040(2) 0.1832(4) 0.0354(15) Uani 1 1 d DU . .
F11 F 0.1539(4) -0.04143(13) 0.3111(2) 0.0408(9) Uani 1 1 d DU . .
Cl12 Cl 0.1482(2) -0.12687(7) 0.20702(15) 0.0635(6) Uani 1 1 d D . .
F13 F 0.2897(5) -0.11275(18) 0.0847(3) 0.0634(13) Uani 1 1 d DU . .
Cl14 Cl 0.4253(2) -0.03240(9) 0.05375(14) 0.0613(6) Uani 1 1 d D . .
F15 F 0.3984(4) 0.04396(15) 0.1720(3) 0.0503(11) Uani 1 1 d DU . .
C31 C 0.2897(5) 0.1295(2) 0.3773(4) 0.0259(12) Uani 1 1 d DU . .
C32 C 0.3298(5) 0.1653(2) 0.3341(4) 0.0301(13) Uani 1 1 d DU . .
C33 C 0.3417(5) 0.2114(2) 0.3615(4) 0.0336(14) Uani 1 1 d DU . .
C34 C 0.3130(6) 0.2231(2) 0.4387(4) 0.0346(15) Uani 1 1 d DU . .
C35 C 0.2735(6) 0.1894(2) 0.4863(4) 0.0343(14) Uani 1 1 d DU . .
C36 C 0.2623(5) 0.1443(2) 0.4540(4) 0.0319(14) Uani 1 1 d DU . .
F16 F 0.3626(3) 0.15470(13) 0.2583(3) 0.0388(9) Uani 1 1 d DU . .
Cl17 Cl 0.39168(19) 0.25373(6) 0.30237(15) 0.0524(5) Uani 1 1 d D . .
F18 F 0.3214(4) 0.26813(15) 0.4672(3) 0.0548(12) Uani 1 1 d DU . .
Cl19 Cl 0.2379(2) 0.20487(7) 0.58325(14) 0.0547(5) Uani 1 1 d D . .
F20 F 0.2188(4) 0.11201(13) 0.5019(3) 0.0441(10) Uani 1 1 d DU . .
N N 0.9133(5) 0.1331(2) 0.1734(4) 0.0378(13) Uani 1 1 d U . .
C41 C 0.7834(6) 0.1417(3) 0.1387(5) 0.0377(16) Uani 1 1 d U . .
H41A H 0.7532 0.1268 0.0783 0.045 Uiso 1 1 calc R . .
H41B H 0.7704 0.1759 0.1301 0.045 Uiso 1 1 calc R . .
C42 C 0.7128(6) 0.1241(3) 0.1988(6) 0.0471(19) Uani 1 1 d U . .
H42A H 0.7450 0.1369 0.2608 0.057 Uiso 1 1 calc R . .
H42B H 0.7176 0.0895 0.2028 0.057 Uiso 1 1 calc R . .
C43 C 0.5855(6) 0.1391(3) 0.1595(6) 0.0492(19) Uani 1 1 d U . .
H43A H 0.5560 0.1284 0.0956 0.059 Uiso 1 1 calc R . .
H43B H 0.5389 0.1236 0.1942 0.059 Uiso 1 1 calc R . .
C44 C 0.5696(7) 0.1913(3) 0.1626(7) 0.060(2) Uani 1 1 d U . .
H44A H 0.6016 0.2023 0.2253 0.090 Uiso 1 1 calc R . .
H44B H 0.4869 0.1989 0.1405 0.090 Uiso 1 1 calc R . .
H44C H 0.6101 0.2067 0.1241 0.090 Uiso 1 1 calc R . .
C45 C 0.9401(7) 0.0812(3) 0.1859(5) 0.0489(18) Uani 1 1 d U . .
H45A H 1.0253 0.0772 0.2067 0.059 Uiso 1 1 calc R . .
H45B H 0.9098 0.0694 0.2348 0.059 Uiso 1 1 calc R . .
C46 C 0.8911(7) 0.0512(3) 0.1023(5) 0.0482(18) Uani 1 1 d U . .
H46A H 0.9135 0.0644 0.0506 0.058 Uiso 1 1 calc R . .
H46B H 0.8055 0.0508 0.0858 0.058 Uiso 1 1 calc R . .
C47 C 0.9377(9) 0.0012(3) 0.1214(7) 0.066(2) Uani 1 1 d U . .
H47A H 1.0228 0.0017 0.1337 0.080 Uiso 1 1 calc R . .
H47B H 0.9212 -0.0105 0.1767 0.080 Uiso 1 1 calc R . .
C48 C 0.8851(10) -0.0322(3) 0.0433(8) 0.083(3) Uani 1 1 d U . .
H48A H 0.8006 -0.0322 0.0295 0.124 Uiso 1 1 calc R . .
H48B H 0.9147 -0.0639 0.0604 0.124 Uiso 1 1 calc R . .
H48C H 0.9062 -0.0221 -0.0105 0.124 Uiso 1 1 calc R . .
C49 C 0.9608(6) 0.1544(3) 0.1010(5) 0.0415(17) Uani 1 1 d U . .
H49A H 0.9190 0.1401 0.0418 0.050 Uiso 1 1 calc R . .
H49B H 0.9420 0.1882 0.0966 0.050 Uiso 1 1 calc R . .
C50 C 1.0898(6) 0.1493(3) 0.1147(5) 0.0481(19) Uani 1 1 d U . .
H50A H 1.1137 0.1164 0.1303 0.058 Uiso 1 1 calc R . .
H50B H 1.1336 0.1695 0.1654 0.058 Uiso 1 1 calc R . .
C51 C 1.1167(6) 0.1632(3) 0.0274(5) 0.0453(18) Uani 1 1 d U . .
H51A H 1.0786 0.1409 -0.0215 0.054 Uiso 1 1 calc R . .
H51B H 1.0843 0.1947 0.0084 0.054 Uiso 1 1 calc R . .
C52 C 1.2458(7) 0.1638(5) 0.0396(6) 0.080(3) Uani 1 1 d U . .
H52A H 1.2838 0.1861 0.0875 0.120 Uiso 1 1 calc R . .
H52B H 1.2594 0.1731 -0.0175 0.120 Uiso 1 1 calc R . .
H52C H 1.2778 0.1324 0.0567 0.120 Uiso 1 1 calc R . .
C53 C 0.9665(7) 0.1559(3) 0.2653(5) 0.0481(17) Uani 1 1 d U . .
H53A H 0.9403 0.1383 0.3109 0.058 Uiso 1 1 calc R . .
H53B H 1.0517 0.1523 0.2815 0.058 Uiso 1 1 calc R . .
C54 C 0.9399(9) 0.2071(3) 0.2737(6) 0.065(2) Uani 1 1 d U . .
H54A H 0.9790 0.2260 0.2375 0.078 Uiso 1 1 calc R . .
H54B H 0.8554 0.2122 0.2484 0.078 Uiso 1 1 calc R . .
C55 C 0.9786(10) 0.2232(4) 0.3692(6) 0.090(4) Uani 1 1 d U . .
H55A H 0.9506 0.2001 0.4055 0.108 Uiso 1 1 calc R . .
H55B H 1.0643 0.2216 0.3898 0.108 Uiso 1 1 calc R . .
C56 C 0.9463(12) 0.2690(4) 0.3930(7) 0.100(4) Uani 1 1 d U . .
H56A H 0.9129 0.2873 0.3376 0.150 Uiso 1 1 calc R . .
H56B H 1.0151 0.2851 0.4315 0.150 Uiso 1 1 calc R . .
H56C H 0.8890 0.2657 0.4261 0.150 Uiso 1 1 calc R . .

loop_
_atom_site_aniso_label
_atom_site_aniso_U_11
_atom_site_aniso_U_22
_atom_site_aniso_U_33
_atom_site_aniso_U_23
_atom_site_aniso_U_13
_atom_site_aniso_U_12
Tl 0.02619(13) 0.03129(13) 0.03174(13) 0.00235(10) 0.01340(10) 0.00080(10)
Au1 0.02610(17) 0.02361(17) 0.03769(19) -0.00379(14) 0.01531(14) -0.00099(13)
Au2 0.02368(17) 0.02613(17) 0.03249(17) 0.00085(14) 0.01138(13) 0.00073(13)
Au3 0.03087(13) 0.02379(12) 0.02911(13) 0.00007(10) 0.01124(10) -0.00393(10)
C1 0.030(3) 0.020(3) 0.037(3) -0.003(3) 0.019(3) -0.001(2)
C2 0.042(4) 0.029(3) 0.030(3) 0.006(3) 0.020(3) 0.009(3)
C3 0.029(3) 0.045(4) 0.029(3) -0.001(3) 0.015(3) 0.000(3)
C4 0.042(4) 0.033(3) 0.032(3) -0.008(3) 0.020(3) -0.008(3)
C5 0.034(3) 0.026(3) 0.039(3) -0.004(3) 0.018(3) 0.000(3)
C6 0.025(3) 0.031(3) 0.037(3) -0.002(3) 0.012(3) -0.001(3)
Cl1 0.0466(10) 0.0414(10) 0.0434(9) 0.0054(8) 0.0186(8) 0.0106(8)
Cl2 0.0492(11) 0.0641(13) 0.0339(9) -0.0058(9) 0.0063(8) 0.0052(9)
Cl3 0.0650(13) 0.0482(11) 0.0478(11) -0.0161(9) 0.0166(10) -0.0021(10)
Cl4 0.0550(11) 0.0291(9) 0.0555(11) -0.0046(8) 0.0175(9) 0.0089(8)
Cl5 0.0407(10) 0.0369(10) 0.0518(10) -0.0032(8) 0.0027(8) 0.0074(8)
C11 0.025(3) 0.029(3) 0.029(3) 0.005(3) 0.006(2) 0.006(3)
C12 0.021(3) 0.028(3) 0.039(3) 0.004(3) 0.006(3) 0.001(3)
C13 0.030(4) 0.031(3) 0.054(4) 0.014(3) 0.005(3) 0.005(3)
C14 0.038(4) 0.022(3) 0.065(5) -0.002(3) 0.004(3) 0.007(3)
C15 0.036(4) 0.034(4) 0.046(4) -0.005(3) 0.001(3) 0.010(3)
C16 0.028(3) 0.034(3) 0.036(3) 0.001(3) 0.007(3) 0.005(3)
Cl6 0.0454(10) 0.0521(11) 0.0463(10) 0.0120(9) 0.0168(8) -0.0027(9)
Cl7 0.0470(11) 0.0386(10) 0.0790(14) 0.0269(10) 0.0121(10) -0.0019(8)
Cl8 0.0809(17) 0.0338(11) 0.121(2) -0.0093(13) 0.0169(16) 0.0027(11)
Cl9 0.0856(17) 0.0545(13) 0.0712(15) -0.0277(12) 0.0285(13) 0.0089(12)
Cl10 0.0542(12) 0.0554(12) 0.0472(10) -0.0016(9) 0.0242(9) 0.0047(9)
C21 0.034(4) 0.033(3) 0.031(3) -0.001(3) 0.010(3) -0.003(3)
C22 0.046(4) 0.038(4) 0.024(3) 0.002(3) 0.013(3) -0.009(3)
C23 0.052(4) 0.027(3) 0.031(3) 0.001(3) 0.008(3) -0.005(3)
C24 0.058(5) 0.035(4) 0.034(4) -0.008(3) 0.015(3) -0.001(3)
C25 0.041(4) 0.047(4) 0.029(3) -0.004(3) 0.015(3) -0.005(3)
C26 0.042(4) 0.035(3) 0.029(3) -0.002(3) 0.011(3) -0.013(3)
F11 0.056(3) 0.040(2) 0.032(2) -0.0089(18) 0.0228(18) -0.0167(19)
Cl12 0.0996(18) 0.0386(11) 0.0599(13) -0.0119(9) 0.0356(12) -0.0313(11)
F13 0.088(4) 0.068(3) 0.036(2) -0.018(2) 0.022(2) -0.022(3)
Cl14 0.0703(14) 0.0770(15) 0.0508(11) -0.0132(11) 0.0398(11) -0.0137(12)
F15 0.065(3) 0.045(2) 0.048(2) -0.015(2) 0.029(2) -0.017(2)
C31 0.021(3) 0.022(3) 0.034(3) -0.003(2) 0.007(2) -0.003(2)
C32 0.031(3) 0.029(3) 0.032(3) -0.003(3) 0.012(3) -0.001(3)
C33 0.031(3) 0.027(3) 0.044(4) 0.007(3) 0.012(3) 0.001(3)
C34 0.031(3) 0.023(3) 0.048(4) -0.010(3) 0.009(3) -0.003(3)
C35 0.031(3) 0.035(3) 0.039(4) -0.005(3) 0.013(3) 0.001(3)
C36 0.029(3) 0.032(3) 0.035(3) 0.002(3) 0.011(3) -0.004(3)
F16 0.045(2) 0.033(2) 0.041(2) 0.0091(17) 0.0175(18) -0.0053(17)
Cl17 0.0652(13) 0.0272(9) 0.0708(13) 0.0156(9) 0.0291(11) -0.0001(8)
F18 0.066(3) 0.037(2) 0.064(3) -0.017(2) 0.023(2) -0.010(2)
Cl19 0.0702(14) 0.0509(11) 0.0523(11) -0.0178(9) 0.0323(10) -0.0057(10)
F20 0.063(3) 0.030(2) 0.049(2) -0.0002(18) 0.033(2) -0.0061(19)
N 0.033(3) 0.052(3) 0.031(3) 0.014(3) 0.013(2) 0.006(3)
C41 0.028(3) 0.047(4) 0.038(4) 0.017(3) 0.011(3) 0.011(3)
C42 0.037(4) 0.049(4) 0.059(5) 0.021(4) 0.019(3) 0.006(3)
C43 0.028(4) 0.059(5) 0.065(5) 0.011(4) 0.020(4) 0.007(3)
C44 0.041(5) 0.055(5) 0.091(7) 0.016(5) 0.030(5) 0.011(4)
C45 0.044(4) 0.058(4) 0.051(4) 0.026(3) 0.023(4) 0.016(3)
C46 0.044(4) 0.049(4) 0.056(5) 0.014(3) 0.022(4) 0.014(3)
C47 0.073(6) 0.056(5) 0.086(6) 0.030(4) 0.049(5) 0.025(4)
C48 0.127(10) 0.043(5) 0.109(8) 0.008(5) 0.082(7) 0.016(5)
C49 0.038(4) 0.053(4) 0.037(4) 0.015(3) 0.016(3) 0.000(3)
C50 0.033(4) 0.074(6) 0.040(4) 0.011(4) 0.015(3) 0.006(4)
C51 0.046(4) 0.058(5) 0.039(4) -0.005(4) 0.022(3) -0.012(4)
C52 0.046(5) 0.149(11) 0.052(5) 0.000(6) 0.026(4) -0.018(6)
C53 0.037(4) 0.075(5) 0.035(3) 0.012(3) 0.014(3) 0.009(4)
C54 0.081(7) 0.067(5) 0.047(4) 0.001(4) 0.019(5) -0.017(5)
C55 0.087(8) 0.116(9) 0.050(5) -0.008(5) -0.004(5) 0.037(7)
C56 0.153(12) 0.087(8) 0.055(6) -0.002(5) 0.024(7) 0.001(8)

loop_
_geom_bond_atom_site_label_1
_geom_bond_atom_site_label_2
_geom_bond_distance
_geom_bond_site_symmetry_2
_geom_bond_publ_flag
Tl Au2 3.0108(2) . ?
Tl Au3 3.0317(3) . ?
Tl Au1 3.0914(2) . ?
Au1 C1 2.046(6) 3_556 ?
Au1 C1 2.046(6) . ?
Au1 Tl 3.0914(2) 3_556 ?
Au2 C11 2.043(6) 3_656 ?
Au2 C11 2.043(6) . ?
Au2 Tl 3.0108(2) 3_656 ?
Au3 C21 2.043(7) . ?
Au3 C31 2.052(6) . ?
C1 C2 1.391(8) . ?
C1 C6 1.396(8) . ?
C2 C3 1.386(8) . ?
C2 Cl1 1.753(6) . ?
C3 C4 1.393(8) . ?
C3 Cl2 1.725(6) . ?
C4 C5 1.381(8) . ?
C4 Cl3 1.719(7) . ?
C5 C6 1.382(8) . ?
C5 Cl4 1.717(6) . ?
C6 Cl5 1.748(6) . ?
C11 C16 1.395(8) . ?
C11 C12 1.405(8) . ?
C12 C13 1.383(8) . ?
C12 Cl6 1.735(6) . ?
C13 C14 1.388(9) . ?
C13 Cl7 1.719(7) . ?
C14 C15 1.390(9) . ?
C14 Cl8 1.706(7) . ?
C15 C16 1.386(9) . ?
C15 Cl9 1.728(7) . ?
C16 Cl10 1.727(7) . ?
C21 C22 1.390(8) . ?
C21 C26 1.393(8) . ?
C22 C23 1.387(9) . ?
C22 F11 1.407(7) . ?
C23 C24 1.377(9) . ?
C23 Cl12 1.712(7) . ?
C24 F13 1.366(8) . ?
C24 C25 1.394(9) . ?
C25 C26 1.384(9) . ?
C25 Cl14 1.730(7) . ?
C26 F15 1.391(7) . ?
C31 C32 1.386(8) . ?
C31 C36 1.387(8) . ?
C32 F16 1.375(7) . ?
C32 C33 1.379(8) . ?
C33 C34 1.377(8) . ?
C33 Cl17 1.729(6) . ?
C34 F18 1.354(7) . ?
C34 C35 1.379(8) . ?
C35 C36 1.374(8) . ?
C35 Cl19 1.732(7) . ?
C36 F20 1.380(7) . ?
N C45 1.518(10) . ?
N C53 1.518(9) . ?
N C41 1.521(8) . ?
N C49 1.526(8) . ?
C41 C42 1.521(9) . ?
C42 C43 1.538(10) . ?
C43 C44 1.507(11) . ?
C45 C46 1.515(11) . ?
C46 C47 1.530(11) . ?
C47 C48 1.520(14) . ?
C49 C50 1.517(10) . ?
C50 C51 1.530(10) . ?
C51 C52 1.517(11) . ?
C53 C54 1.512(12) . ?
C54 C55 1.479(12) . ?
C55 C56 1.445(15) . ?
